data_2017763
loop_
_publ_author_name
'Castillo, Juan C.'
'Abon\'ia, Rodrigo'
'Cobo, Justo'
'Glidewell, Christopher'

_publ_section_title
;
 Pseudomerohedral twinning, pseudosymmetry and complex hydrogen-bonded
 sheets in 2-methoxy-4-(pyrrolo[1,2-<i>a</i>]quinoxalin-4-yl)phenol
;
_journal_coeditor_code SK3375
_journal_issue 8
_journal_name_full 'Acta Crystallographica Section C'
_journal_page_first o385
_journal_page_last o388
_journal_paper_doi 10.1107/S0108270110023152
_journal_volume 66
_journal_year 2010
_chemical_formula_iupac 'C18 H14 N2 O2'
_chemical_formula_moiety 'C18 H14 N2 O2'
_chemical_formula_sum 'C18 H14 N2 O2'
_chemical_formula_weight 290.31
_chemical_name_systematic
;
2-methoxy-4-(pyrrolo[1,2-<i>a</i>]quinoxalin-4-yl)phenol
;
_space_group_IT_number 14
_symmetry_cell_setting monoclinic
_symmetry_space_group_name_Hall '-P 2ybc'
_symmetry_space_group_name_H-M 'P 1 21/c 1'
_atom_sites_solution_hydrogens geom
_atom_sites_solution_primary direct
_atom_sites_solution_secondary difmap
_cell_angle_alpha 90.00
_cell_angle_beta 90.326(12)
_cell_angle_gamma 90.00
_cell_formula_units_Z 8
_cell_length_a 7.9278(8)
_cell_length_b 15.2929(18)
_cell_length_c 22.410(4)
_cell_measurement_reflns_used 6234
_cell_measurement_temperature 120(2)
_cell_measurement_theta_max 27.50
_cell_measurement_theta_min 2.81
_cell_volume 2716.9(6)
_computing_cell_refinement 'DIRAX/LSQ (Duisenberg <i>et al.</i>,  2000)'
_computing_data_collection 'COLLECT (Nonius, 1999)'
_computing_data_reduction 'EVALCCD (Duisenberg <i>et al.</i>,  2003)'
_computing_molecular_graphics 'PLATON (Spek, 2009)'
_computing_publication_material
;
SHELXL97 (Sheldrick, 2008) and PLATON (Spek, 2009)
;
_computing_structure_refinement 'SHELXL97 (Sheldrick, 2008)'
_computing_structure_solution 'SIR2004 (Burla <i>et al.</i>,  2005)'
_diffrn_ambient_temperature 120(2)
_diffrn_detector_area_resol_mean 9.091
_diffrn_measured_fraction_theta_full 0.999
_diffrn_measured_fraction_theta_max 0.999
_diffrn_measurement_device_type 'Bruker Nonius KappaCCD area-detector'
_diffrn_measurement_method '\f and \w'
_diffrn_radiation_monochromator graphite
_diffrn_radiation_source 'Bruker Nonius FR591 rotating anode'
_diffrn_radiation_type 'Mo K\a'
_diffrn_radiation_wavelength 0.71073
_diffrn_reflns_av_R_equivalents 0.0610
_diffrn_reflns_av_sigmaI/netI 0.0407
_diffrn_reflns_limit_h_max 9
_diffrn_reflns_limit_h_min -9
_diffrn_reflns_limit_k_max 18
_diffrn_reflns_limit_k_min -18
_diffrn_reflns_limit_l_max 27
_diffrn_reflns_limit_l_min 0
_diffrn_reflns_number 34020
_diffrn_reflns_theta_full 25.50
_diffrn_reflns_theta_max 25.50
_diffrn_reflns_theta_min 2.81
_diffrn_standards_decay_% 0
_diffrn_standards_interval_count 0
_diffrn_standards_interval_time 0
_diffrn_standards_number 0
_exptl_absorpt_coefficient_mu 0.094
_exptl_absorpt_correction_T_max 0.983
_exptl_absorpt_correction_T_min 0.944
_exptl_absorpt_correction_type multi-scan
_exptl_absorpt_process_details '(SADABS; Sheldrick, 2003)'
_exptl_crystal_colour colourless
_exptl_crystal_density_diffrn 1.419
_exptl_crystal_density_method 'not measured'
_exptl_crystal_description block
_exptl_crystal_F_000 1216
_exptl_crystal_size_max 0.50
_exptl_crystal_size_mid 0.26
_exptl_crystal_size_min 0.18
_refine_diff_density_max 0.216
_refine_diff_density_min -0.269
_refine_ls_extinction_method none
_refine_ls_goodness_of_fit_ref 1.049
_refine_ls_hydrogen_treatment constr
_refine_ls_matrix_type full
_refine_ls_number_parameters 400
_refine_ls_number_reflns 5057
_refine_ls_number_restraints 0
_refine_ls_restrained_S_all 1.049
_refine_ls_R_factor_all 0.0777
_refine_ls_R_factor_gt 0.0528
_refine_ls_shift/su_max 0.001
_refine_ls_shift/su_mean 0.000
_refine_ls_structure_factor_coef Fsqd
_refine_ls_weighting_details 'w = 1/[\s^2^(Fo^2^)+(0.0848P)^2^+1.9308P] where P=(Fo^2^+2Fc^2^)/3'
_refine_ls_weighting_scheme calc
_refine_ls_wR_factor_gt 0.1391
_refine_ls_wR_factor_ref 0.1592
_reflns_number_gt 3891
_reflns_number_total 5057
_reflns_threshold_expression I>2\s(I)
_cod_data_source_file sk3375.cif
_cod_data_source_block Im
_cod_original_cell_volume 2717.0(6)
_cod_original_sg_symbol_H-M 'P 21/c'
_cod_database_code 2017763
_cod_database_fobs_code 2017763

loop_
_symmetry_equiv_pos_as_xyz
'x, y, z'
'-x, y+1/2, -z+1/2'
'-x, -y, -z'
'x, -y-1/2, z-1/2'

loop_
_atom_site_type_symbol
_atom_site_label
_atom_site_fract_x
_atom_site_fract_y
_atom_site_fract_z
_atom_site_U_iso_or_equiv
_atom_site_adp_type
_atom_site_calc_flag
_atom_site_refinement_flags
_atom_site_occupancy
_atom_site_disorder_assembly
_atom_site_disorder_group
C C11 0.0182(4) 0.1510(2) 0.98350(13) 0.0320(7) Uani d . 1 . .
H H11 0.0046 0.1600 1.0251 0.038 Uiso calc R 1 . .
C C12 0.1090(4) 0.0857(2) 0.95769(14) 0.0342(7) Uani d . 1 . .
H H12 0.1691 0.0410 0.9782 0.041 Uiso calc R 1 . .
C C13 0.0982(4) 0.09598(19) 0.89576(13) 0.0284(6) Uani d . 1 . .
H H13 0.1506 0.0601 0.8667 0.034 Uiso calc R 1 . .
C C13a -0.0022(3) 0.16758(18) 0.88460(12) 0.0237(6) Uani d . 1 . .
C C14 -0.0613(3) 0.21190(17) 0.83260(12) 0.0225(6) Uani d . 1 . .
N N15 -0.1579(3) 0.28065(15) 0.83559(10) 0.0240(5) Uani d . 1 . .
C C15a -0.2002(3) 0.31405(18) 0.89118(12) 0.0236(6) Uani d . 1 . .
C C16 -0.2950(3) 0.39022(18) 0.89386(13) 0.0265(6) Uani d . 1 . .
H H16 -0.3314 0.4177 0.8580 0.032 Uiso calc R 1 . .
C C17 -0.3364(4) 0.4259(2) 0.94784(13) 0.0304(7) Uani d . 1 . .
H H17 -0.4019 0.4779 0.9494 0.037 Uiso calc R 1 . .
C C18 -0.2826(4) 0.38614(19) 1.00016(14) 0.0323(7) Uani d . 1 . .
H H18 -0.3115 0.4112 1.0375 0.039 Uiso calc R 1 . .
C C19 -0.1891(4) 0.31159(19) 0.99873(13) 0.0291(7) Uani d . 1 . .
H H19 -0.1534 0.2846 1.0348 0.035 Uiso calc R 1 . .
C C19a -0.1463(3) 0.27533(18) 0.94430(12) 0.0240(6) Uani d . 1 . .
N N19b -0.0490(3) 0.20076(15) 0.93965(10) 0.0245(5) Uani d . 1 . .
C C141 -0.0071(4) 0.18397(18) 0.77310(12) 0.0235(6) Uani d . 1 . .
C C142 0.0204(4) 0.09758(18) 0.75788(12) 0.0256(6) Uani d . 1 . .
H H142 0.0003 0.0527 0.7863 0.031 Uiso calc R 1 . .
C C143 0.0768(4) 0.07625(18) 0.70172(13) 0.0279(6) Uani d . 1 . .
H H143 0.0979 0.0168 0.6921 0.033 Uiso calc R 1 . .
C C144 0.1029(4) 0.13958(18) 0.65942(12) 0.0260(6) Uani d . 1 . .
C C145 0.0709(4) 0.22617(18) 0.67366(12) 0.0232(6) Uani d . 1 . .
C C146 0.0186(3) 0.24809(18) 0.73001(12) 0.0238(6) Uani d . 1 . .
H H146 -0.0004 0.3077 0.7397 0.029 Uiso calc R 1 . .
O O144 0.1571(3) 0.11433(13) 0.60516(9) 0.0329(5) Uani d . 1 . .
H H144 0.2117 0.1609 0.5830 0.049 Uiso d R 1 . .
O O145 0.0958(3) 0.28506(12) 0.62873(8) 0.0285(5) Uani d . 1 . .
C C147 0.0839(4) 0.37452(18) 0.64407(13) 0.0326(7) Uani d . 1 . .
H H17A -0.0309 0.3875 0.6574 0.049 Uiso calc R 1 . .
H H17B 0.1103 0.4104 0.6091 0.049 Uiso calc R 1 . .
H H17C 0.1641 0.3876 0.6763 0.049 Uiso calc R 1 . .
C C21 0.5093(4) 0.33347(18) 0.37436(13) 0.0264(6) Uani d . 1 . .
H H21 0.4974 0.3249 0.3326 0.032 Uiso calc R 1 . .
C C22 0.6026(4) 0.39754(19) 0.40163(13) 0.0282(6) Uani d . 1 . .
H H22 0.6663 0.4414 0.3819 0.034 Uiso calc R 1 . .
C C23 0.5885(4) 0.38756(18) 0.46328(13) 0.0263(6) Uani d . 1 . .
H H23 0.6412 0.4228 0.4929 0.032 Uiso calc R 1 . .
C C23a 0.4841(3) 0.31729(17) 0.47324(12) 0.0222(6) Uani d . 1 . .
C C24 0.4247(3) 0.27257(17) 0.52456(12) 0.0219(6) Uani d . 1 . .
N N25 0.3263(3) 0.20487(14) 0.52096(10) 0.0226(5) Uani d . 1 . .
C C25a 0.2835(3) 0.17209(17) 0.46490(12) 0.0217(6) Uani d . 1 . .
C C26 0.1856(4) 0.09680(18) 0.46109(12) 0.0254(6) Uani d . 1 . .
H H26 0.1457 0.0701 0.4966 0.030 Uiso calc R 1 . .
C C27 0.1458(4) 0.06053(19) 0.40696(13) 0.0273(6) Uani d . 1 . .
H H27 0.0790 0.0090 0.4050 0.033 Uiso calc R 1 . .
C C28 0.2035(4) 0.09933(18) 0.35494(13) 0.0287(7) Uani d . 1 . .
H H28 0.1768 0.0739 0.3174 0.034 Uiso calc R 1 . .
C C29 0.2983(4) 0.17358(19) 0.35722(12) 0.0263(6) Uani d . 1 . .
H H29 0.3367 0.2001 0.3214 0.032 Uiso calc R 1 . .
C C29a 0.3381(3) 0.21022(17) 0.41211(12) 0.0224(6) Uani d . 1 . .
N N29b 0.4368(3) 0.28456(14) 0.41760(10) 0.0231(5) Uani d . 1 . .
C C241 0.4829(4) 0.29992(18) 0.58450(12) 0.0239(6) Uani d . 1 . .
C C242 0.5092(4) 0.38576(18) 0.59990(12) 0.0258(6) Uani d . 1 . .
H H242 0.4868 0.4306 0.5716 0.031 Uiso calc R 1 . .
C C243 0.5675(4) 0.40771(18) 0.65602(12) 0.0271(6) Uani d . 1 . .
H H243 0.5851 0.4675 0.6657 0.032 Uiso calc R 1 . .
C C244 0.6008(4) 0.34455(19) 0.69816(12) 0.0270(6) Uani d . 1 . .
C C245 0.5694(3) 0.25754(18) 0.68374(12) 0.0243(6) Uani d . 1 . .
C C246 0.5125(3) 0.23561(18) 0.62766(12) 0.0232(6) Uani d . 1 . .
H H246 0.4930 0.1759 0.6181 0.028 Uiso calc R 1 . .
O O244 0.6599(3) 0.36974(13) 0.75190(9) 0.0338(5) Uani d . 1 . .
H H244 0.7112 0.3220 0.7735 0.051 Uiso d R 1 . .
O O245 0.5984(3) 0.19940(12) 0.72875(8) 0.0295(5) Uani d . 1 . .
C C247 0.5848(4) 0.10911(18) 0.71435(13) 0.0347(7) Uani d . 1 . .
H H27A 0.6636 0.0950 0.6822 0.052 Uiso calc R 1 . .
H H27B 0.4693 0.0962 0.7012 0.052 Uiso calc R 1 . .
H H27C 0.6120 0.0740 0.7497 0.052 Uiso calc R 1 . .

loop_
_atom_site_aniso_label
_atom_site_aniso_U_11
_atom_site_aniso_U_22
_atom_site_aniso_U_33
_atom_site_aniso_U_12
_atom_site_aniso_U_13
_atom_site_aniso_U_23
C11 0.0357(16) 0.0378(18) 0.0225(15) -0.0068(14) -0.0055(12) 0.0050(13)
C12 0.0355(17) 0.0340(17) 0.0331(17) -0.0042(14) -0.0079(13) 0.0097(14)
C13 0.0268(15) 0.0288(15) 0.0296(16) -0.0036(12) -0.0020(12) 0.0013(13)
C13a 0.0233(14) 0.0258(14) 0.0219(14) -0.0061(12) 0.0014(11) -0.0005(11)
C14 0.0250(14) 0.0216(14) 0.0210(14) -0.0046(12) -0.0008(11) -0.0013(11)
N15 0.0280(12) 0.0249(12) 0.0191(12) -0.0053(10) 0.0005(9) -0.0024(9)
C15a 0.0245(14) 0.0255(14) 0.0209(14) -0.0068(12) 0.0016(11) -0.0038(11)
C16 0.0288(15) 0.0269(15) 0.0239(14) -0.0059(12) -0.0002(11) -0.0013(12)
C17 0.0325(16) 0.0269(16) 0.0319(16) -0.0057(13) 0.0053(12) -0.0063(13)
C18 0.0392(17) 0.0314(16) 0.0263(16) -0.0117(14) 0.0057(13) -0.0077(13)
C19 0.0343(16) 0.0320(16) 0.0211(15) -0.0119(13) 0.0009(12) -0.0019(12)
C19a 0.0270(14) 0.0245(15) 0.0207(14) -0.0084(12) 0.0002(11) -0.0012(11)
N19b 0.0286(13) 0.0256(12) 0.0192(12) -0.0055(10) -0.0015(9) 0.0014(10)
C141 0.0258(14) 0.0252(14) 0.0195(14) -0.0007(12) -0.0008(11) 0.0000(11)
C142 0.0314(15) 0.0231(14) 0.0225(14) -0.0032(12) 0.0035(11) 0.0007(12)
C143 0.0337(16) 0.0213(14) 0.0286(15) -0.0010(12) 0.0017(12) -0.0029(12)
C144 0.0305(15) 0.0269(15) 0.0206(14) -0.0022(12) 0.0013(11) -0.0037(12)
C145 0.0273(14) 0.0226(14) 0.0197(14) -0.0020(12) 0.0005(11) 0.0025(11)
C146 0.0266(14) 0.0231(14) 0.0216(14) 0.0005(12) -0.0007(11) -0.0025(11)
O144 0.0483(13) 0.0271(11) 0.0235(11) -0.0035(10) 0.0094(9) -0.0044(9)
O145 0.0423(12) 0.0214(10) 0.0218(10) -0.0007(9) 0.0025(9) 0.0007(8)
C147 0.0484(19) 0.0225(15) 0.0270(16) -0.0028(14) 0.0046(14) 0.0003(12)
C21 0.0322(15) 0.0243(14) 0.0228(15) 0.0062(12) 0.0045(12) 0.0059(12)
C22 0.0296(15) 0.0252(15) 0.0297(15) 0.0025(12) 0.0039(12) 0.0044(12)
C23 0.0287(15) 0.0224(14) 0.0278(15) 0.0045(12) 0.0005(12) -0.0007(12)
C23a 0.0243(14) 0.0226(14) 0.0197(14) 0.0054(11) -0.0004(11) -0.0012(11)
C24 0.0258(14) 0.0217(14) 0.0183(13) 0.0037(12) -0.0014(11) 0.0003(11)
N25 0.0238(12) 0.0246(12) 0.0194(12) 0.0029(10) -0.0007(9) -0.0015(9)
C25a 0.0225(14) 0.0225(14) 0.0203(14) 0.0061(11) -0.0020(11) -0.0002(11)
C26 0.0285(15) 0.0250(15) 0.0226(14) 0.0045(12) 0.0009(11) 0.0008(12)
C27 0.0290(15) 0.0241(14) 0.0288(15) 0.0033(12) -0.0054(12) -0.0035(12)
C28 0.0350(16) 0.0287(16) 0.0224(15) 0.0065(13) -0.0067(12) -0.0056(12)
C29 0.0314(16) 0.0278(15) 0.0198(14) 0.0061(13) -0.0016(11) 0.0006(12)
C29a 0.0236(14) 0.0221(14) 0.0213(14) 0.0046(11) -0.0012(11) 0.0006(11)
N29b 0.0265(12) 0.0238(12) 0.0190(12) 0.0032(10) 0.0001(9) 0.0012(9)
C241 0.0262(14) 0.0253(14) 0.0202(14) 0.0005(12) 0.0004(11) -0.0002(11)
C242 0.0318(15) 0.0221(14) 0.0234(14) 0.0016(12) -0.0015(12) 0.0019(11)
C243 0.0345(16) 0.0207(14) 0.0260(15) 0.0036(12) -0.0038(12) -0.0030(12)
C244 0.0298(15) 0.0289(15) 0.0220(14) 0.0016(12) -0.0038(12) -0.0043(12)
C245 0.0273(14) 0.0233(14) 0.0222(14) 0.0008(12) -0.0008(11) 0.0017(11)
C246 0.0272(14) 0.0205(13) 0.0219(14) 0.0004(12) -0.0008(11) -0.0018(11)
O244 0.0512(13) 0.0284(11) 0.0217(10) 0.0044(10) -0.0125(9) -0.0049(9)
O245 0.0431(12) 0.0247(10) 0.0205(10) -0.0003(9) -0.0052(9) 0.0031(8)
C247 0.0517(19) 0.0259(16) 0.0264(16) 0.0001(15) -0.0069(14) 0.0030(13)

loop_
_atom_type_symbol
_atom_type_description
_atom_type_scat_dispersion_real
_atom_type_scat_dispersion_imag
_atom_type_scat_source
C C 0.0033 0.0016 'International Tables Vol C Tables 4.2.6.8 and 6.1.1.4'
H H 0.0000 0.0000 'International Tables Vol C Tables 4.2.6.8 and 6.1.1.4'
N N 0.0061 0.0033 'International Tables Vol C Tables 4.2.6.8 and 6.1.1.4'
O O 0.0106 0.0060 'International Tables Vol C Tables 4.2.6.8 and 6.1.1.4'

loop_
_geom_angle_atom_site_label_1
_geom_angle_atom_site_label_2
_geom_angle_atom_site_label_3
_geom_angle_site_symmetry_1
_geom_angle_site_symmetry_3
_geom_angle
_geom_angle_publ_flag
N19b C11 C12 . . 108.2(3) ?
N19b C11 H11 . . 125.9 ?
C12 C11 H11 . . 125.9 ?
C11 C12 C13 . . 108.0(3) ?
C11 C12 H12 . . 126.0 ?
C13 C12 H12 . . 126.0 ?
C13a C13 C12 . . 107.6(3) ?
C13a C13 H13 . . 126.2 ?
C12 C13 H13 . . 126.2 ?
C13 C13a N19b . . 106.7(2) ?
C13 C13a C14 . . 135.6(3) ?
N19b C13a C14 . . 117.7(2) ?
N15 C14 C13a . . 122.2(2) ?
N15 C14 C141 . . 117.2(2) ?
C13a C14 C141 . . 120.5(2) ?
C14 N15 C15a . . 119.2(2) ?
C16 C15a N15 . . 118.7(3) ?
C16 C15a C19a . . 118.9(3) ?
N15 C15a C19a . . 122.4(3) ?
C17 C16 C15a . . 120.4(3) ?
C17 C16 H16 . . 119.8 ?
C15a C16 H16 . . 119.8 ?
C16 C17 C18 . . 119.9(3) ?
C16 C17 H17 . . 120.1 ?
C18 C17 H17 . . 120.1 ?
C19 C18 C17 . . 120.9(3) ?
C19 C18 H18 . . 119.6 ?
C17 C18 H18 . . 119.6 ?
C18 C19 C19a . . 119.5(3) ?
C18 C19 H19 . . 120.2 ?
C19a C19 H19 . . 120.2 ?
N19b C19a C19 . . 122.5(3) ?
N19b C19a C15a . . 117.1(2) ?
C19 C19a C15a . . 120.5(3) ?
C11 N19b C19a . . 129.0(2) ?
C11 N19b C13a . . 109.5(2) ?
C19a N19b C13a . . 121.5(2) ?
C142 C141 C146 . . 118.6(2) ?
C142 C141 C14 . . 123.4(2) ?
C146 C141 C14 . . 118.0(2) ?
C143 C142 C141 . . 120.3(3) ?
C143 C142 H142 . . 119.9 ?
C141 C142 H142 . . 119.9 ?
C144 C143 C142 . . 121.0(3) ?
C144 C143 H143 . . 119.5 ?
C142 C143 H143 . . 119.5 ?
O144 C144 C143 . . 118.1(3) ?
O144 C144 C145 . . 122.7(2) ?
C143 C144 C145 . . 119.2(3) ?
O145 C145 C146 . . 124.2(2) ?
O145 C145 C144 . . 115.7(2) ?
C146 C145 C144 . . 120.1(3) ?
C145 C146 C141 . . 120.8(3) ?
C145 C146 H146 . . 119.6 ?
C141 C146 H146 . . 119.6 ?
C144 O144 H144 . . 113.4 ?
C145 O145 C147 . . 116.7(2) ?
O145 C147 H17A . . 109.5 ?
O145 C147 H17B . . 109.5 ?
H17A C147 H17B . . 109.5 ?
O145 C147 H17C . . 109.5 ?
H17A C147 H17C . . 109.5 ?
H17B C147 H17C . . 109.5 ?
N29b C21 C22 . . 107.8(3) ?
N29b C21 H21 . . 126.1 ?
C22 C21 H21 . . 126.1 ?
C21 C22 C23 . . 108.5(3) ?
C21 C22 H22 . . 125.8 ?
C23 C22 H22 . . 125.8 ?
C23a C23 C22 . . 107.3(3) ?
C23a C23 H23 . . 126.3 ?
C22 C23 H23 . . 126.3 ?
C23 C23a N29b . . 107.1(2) ?
C23 C23a C24 . . 135.2(3) ?
N29b C23a C24 . . 117.6(2) ?
N25 C24 C23a . . 122.4(2) ?
N25 C24 C241 . . 117.8(2) ?
C23a C24 C241 . . 119.8(2) ?
C24 N25 C25a . . 119.1(2) ?
C29a C25a C26 . . 118.1(2) ?
C29a C25a N25 . . 122.8(2) ?
C26 C25a N25 . . 119.1(2) ?
C27 C26 C25a . . 121.0(3) ?
C27 C26 H26 . . 119.5 ?
C25a C26 H26 . . 119.5 ?
C26 C27 C28 . . 119.7(3) ?
C26 C27 H27 . . 120.1 ?
C28 C27 H27 . . 120.1 ?
C29 C28 C27 . . 120.6(3) ?
C29 C28 H28 . . 119.7 ?
C27 C28 H28 . . 119.7 ?
C28 C29 C29a . . 119.5(3) ?
C28 C29 H29 . . 120.2 ?
C29a C29 H29 . . 120.2 ?
N29b C29a C29 . . 122.4(2) ?
N29b C29a C25a . . 116.6(2) ?
C29 C29a C25a . . 121.0(3) ?
C21 N29b C29a . . 129.1(2) ?
C21 N29b C23a . . 109.2(2) ?
C29a N29b C23a . . 121.5(2) ?
C242 C241 C246 . . 118.3(3) ?
C242 C241 C24 . . 123.0(2) ?
C246 C241 C24 . . 118.7(2) ?
C241 C242 C243 . . 120.8(3) ?
C241 C242 H242 . . 119.6 ?
C243 C242 H242 . . 119.6 ?
C244 C243 C242 . . 121.2(3) ?
C244 C243 H243 . . 119.4 ?
C242 C243 H243 . . 119.4 ?
O244 C244 C243 . . 118.5(3) ?
O244 C244 C245 . . 122.8(3) ?
C243 C244 C245 . . 118.6(3) ?
O245 C245 C246 . . 124.8(2) ?
O245 C245 C244 . . 115.0(2) ?
C246 C245 C244 . . 120.2(3) ?
C245 C246 C241 . . 120.9(3) ?
C245 C246 H246 . . 119.5 ?
C241 C246 H246 . . 119.5 ?
C244 O244 H244 . . 112.1 ?
C245 O245 C247 . . 117.0(2) ?
O245 C247 H27A . . 109.5 ?
O245 C247 H27B . . 109.5 ?
H27A C247 H27B . . 109.5 ?
O245 C247 H27C . . 109.5 ?
H27A C247 H27C . . 109.5 ?
H27B C247 H27C . . 109.5 ?

loop_
_geom_bond_atom_site_label_1
_geom_bond_atom_site_label_2
_geom_bond_site_symmetry_2
_geom_bond_distance
_geom_bond_publ_flag
C11 N19b . 1.350(4) ?
C11 C12 . 1.362(5) ?
C11 H11 . 0.9500 ?
C12 C13 . 1.399(4) ?
C12 H12 . 0.9500 ?
C13 C13a . 1.376(4) ?
C13 H13 . 0.9500 ?
C13a N19b . 1.387(4) ?
C13a C14 . 1.425(4) ?
C14 N15 . 1.303(4) ?
C14 C141 . 1.467(4) ?
N15 C15a . 1.389(3) ?
C15a C16 . 1.388(4) ?
C15a C19a . 1.394(4) ?
C16 C17 . 1.369(4) ?
C16 H16 . 0.9500 ?
C17 C18 . 1.386(4) ?
C17 H17 . 0.9500 ?
C18 C19 . 1.361(4) ?
C18 H18 . 0.9500 ?
C19 C19a . 1.384(4) ?
C19 H19 . 0.9500 ?
C19a N19b . 1.381(4) ?
C141 C142 . 1.382(4) ?
C141 C146 . 1.392(4) ?
C142 C143 . 1.377(4) ?
C142 H142 . 0.9500 ?
C143 C144 . 1.372(4) ?
C143 H143 . 0.9500 ?
C144 O144 . 1.349(3) ?
C144 C145 . 1.386(4) ?
C145 O145 . 1.366(3) ?
C145 C146 . 1.373(4) ?
C146 H146 . 0.9500 ?
O144 H144 . 0.9711 ?
O145 C147 . 1.414(3) ?
C147 H17A . 0.9800 ?
C147 H17B . 0.9800 ?
C147 H17C . 0.9800 ?
C21 N29b . 1.354(4) ?
C21 C22 . 1.370(4) ?
C21 H21 . 0.9500 ?
C22 C23 . 1.395(4) ?
C22 H22 . 0.9500 ?
C23 C23a . 1.376(4) ?
C23 H23 . 0.9500 ?
C23a N29b . 1.393(3) ?
C23a C24 . 1.421(4) ?
C24 N25 . 1.298(3) ?
C24 C241 . 1.478(4) ?
N25 C25a . 1.393(3) ?
C25a C29a . 1.390(4) ?
C25a C26 . 1.391(4) ?
C26 C27 . 1.369(4) ?
C26 H26 . 0.9500 ?
C27 C28 . 1.388(4) ?
C27 H27 . 0.9500 ?
C28 C29 . 1.362(4) ?
C28 H28 . 0.9500 ?
C29 C29a . 1.387(4) ?
C29 H29 . 0.9500 ?
C29a N29b . 1.385(4) ?
C241 C242 . 1.373(4) ?
C241 C246 . 1.398(4) ?
C242 C243 . 1.379(4) ?
C242 H242 . 0.9500 ?
C243 C244 . 1.375(4) ?
C243 H243 . 0.9500 ?
C244 O244 . 1.346(3) ?
C244 C245 . 1.391(4) ?
C245 O245 . 1.363(3) ?
C245 C246 . 1.375(4) ?
C246 H246 . 0.9500 ?
O244 H244 . 0.9649 ?
O245 C247 . 1.422(3) ?
C247 H27A . 0.9800 ?
C247 H27B . 0.9800 ?
C247 H27C . 0.9800 ?

loop_
_geom_hbond_atom_site_label_D
_geom_hbond_atom_site_label_H
_geom_hbond_atom_site_label_A
_geom_hbond_site_symmetry_A
_geom_hbond_distance_DH
_geom_hbond_distance_HA
_geom_hbond_distance_DA
_geom_hbond_angle_DHA
_geom_hbond_publ_flag
O144 H144 N25 . 0.97 1.80 2.703(3) 154 no
O244 H244 N15 1_655 0.96 1.84 2.726(3) 151 no
C11 H11 O145 4_566 0.95 2.57 3.450(4) 154 no
C16 H16 O244 1_455 0.95 2.49 3.215(4) 133 no
C21 H21 O245 4_565 0.95 2.49 3.380(3) 156 no
C26 H26 O144 . 0.95 2.53 3.249(3) 133 no

loop_
_geom_torsion_atom_site_label_1
_geom_torsion_atom_site_label_2
_geom_torsion_atom_site_label_3
_geom_torsion_atom_site_label_4
_geom_torsion_site_symmetry_1
_geom_torsion_site_symmetry_2
_geom_torsion_site_symmetry_3
_geom_torsion_site_symmetry_4
_geom_torsion
_geom_torsion_publ_flag
N19b C11 C12 C13 . . . . 0.4(3) ?
C11 C12 C13 C13a . . . . -0.8(3) ?
C12 C13 C13a N19b . . . . 0.9(3) ?
C12 C13 C13a C14 . . . . 179.9(3) ?
C13 C13a C14 N15 . . . . -179.8(3) ?
N19b C13a C14 N15 . . . . -0.9(4) ?
C13 C13a C14 C141 . . . . -3.1(5) ?
N19b C13a C14 C141 . . . . 175.7(2) ?
C13a C14 N15 C15a . . . . 2.4(4) ?
C141 C14 N15 C15a . . . . -174.4(2) ?
C14 N15 C15a C16 . . . . 176.3(2) ?
C14 N15 C15a C19a . . . . -1.6(4) ?
N15 C15a C16 C17 . . . . -178.8(3) ?
C19a C15a C16 C17 . . . . -0.8(4) ?
C15a C16 C17 C18 . . . . 0.4(4) ?
C16 C17 C18 C19 . . . . -0.1(4) ?
C17 C18 C19 C19a . . . . 0.4(4) ?
C18 C19 C19a N19b . . . . 178.7(3) ?
C18 C19 C19a C15a . . . . -0.8(4) ?
C16 C15a C19a N19b . . . . -178.6(2) ?
N15 C15a C19a N19b . . . . -0.6(4) ?
C16 C15a C19a C19 . . . . 1.0(4) ?
N15 C15a C19a C19 . . . . 179.0(3) ?
C12 C11 N19b C19a . . . . -178.1(3) ?
C12 C11 N19b C13a . . . . 0.2(3) ?
C19 C19a N19b C11 . . . . 0.6(4) ?
C15a C19a N19b C11 . . . . -179.8(3) ?
C19 C19a N19b C13a . . . . -177.4(3) ?
C15a C19a N19b C13a . . . . 2.2(4) ?
C13 C13a N19b C11 . . . . -0.7(3) ?
C14 C13a N19b C11 . . . . -179.9(2) ?
C13 C13a N19b C19a . . . . 177.7(2) ?
C14 C13a N19b C19a . . . . -1.5(4) ?
N15 C14 C141 C142 . . . . -147.5(3) ?
C13a C14 C141 C142 . . . . 35.7(4) ?
N15 C14 C141 C146 . . . . 32.8(4) ?
C13a C14 C141 C146 . . . . -144.0(3) ?
C146 C141 C142 C143 . . . . 1.9(4) ?
C14 C141 C142 C143 . . . . -177.8(3) ?
C141 C142 C143 C144 . . . . -1.6(4) ?
C142 C143 C144 O144 . . . . -179.6(3) ?
C142 C143 C144 C145 . . . . -0.3(4) ?
O144 C144 C145 O145 . . . . 0.8(4) ?
C143 C144 C145 O145 . . . . -178.4(3) ?
O144 C144 C145 C146 . . . . -178.9(3) ?
C143 C144 C145 C146 . . . . 1.9(4) ?
O145 C145 C146 C141 . . . . 178.8(3) ?
C144 C145 C146 C141 . . . . -1.6(4) ?
C142 C141 C146 C145 . . . . -0.3(4) ?
C14 C141 C146 C145 . . . . 179.4(3) ?
C146 C145 O145 C147 . . . . 7.1(4) ?
C144 C145 O145 C147 . . . . -172.6(2) ?
N29b C21 C22 C23 . . . . 0.4(3) ?
C21 C22 C23 C23a . . . . -0.6(3) ?
C22 C23 C23a N29b . . . . 0.6(3) ?
C22 C23 C23a C24 . . . . 177.6(3) ?
C23 C23a C24 N25 . . . . -178.6(3) ?
N29b C23a C24 N25 . . . . -1.7(4) ?
C23 C23a C24 C241 . . . . -2.1(5) ?
N29b C23a C24 C241 . . . . 174.7(2) ?
C23a C24 N25 C25a . . . . 3.1(4) ?
C241 C24 N25 C25a . . . . -173.4(2) ?
C24 N25 C25a C29a . . . . -1.8(4) ?
C24 N25 C25a C26 . . . . 176.6(2) ?
C29a C25a C26 C27 . . . . 0.9(4) ?
N25 C25a C26 C27 . . . . -177.6(2) ?
C25a C26 C27 C28 . . . . -0.1(4) ?
C26 C27 C28 C29 . . . . -0.5(4) ?
C27 C28 C29 C29a . . . . 0.5(4) ?
C28 C29 C29a N29b . . . . 178.6(2) ?
C28 C29 C29a C25a . . . . 0.3(4) ?
C26 C25a C29a N29b . . . . -179.4(2) ?
N25 C25a C29a N29b . . . . -1.0(4) ?
C26 C25a C29a C29 . . . . -1.0(4) ?
N25 C25a C29a C29 . . . . 177.4(2) ?
C22 C21 N29b C29a . . . . -176.6(3) ?
C22 C21 N29b C23a . . . . -0.1(3) ?
C29 C29a N29b C21 . . . . 0.1(4) ?
C25a C29a N29b C21 . . . . 178.5(3) ?
C29 C29a N29b C23a . . . . -176.0(2) ?
C25a C29a N29b C23a . . . . 2.4(4) ?
C23 C23a N29b C21 . . . . -0.3(3) ?
C24 C23a N29b C21 . . . . -178.0(2) ?
C23 C23a N29b C29a . . . . 176.5(2) ?
C24 C23a N29b C29a . . . . -1.2(4) ?
N25 C24 C241 C242 . . . . -145.9(3) ?
C23a C24 C241 C242 . . . . 37.5(4) ?
N25 C24 C241 C246 . . . . 34.0(4) ?
C23a C24 C241 C246 . . . . -142.6(3) ?
C246 C241 C242 C243 . . . . 1.7(4) ?
C24 C241 C242 C243 . . . . -178.4(3) ?
C241 C242 C243 C244 . . . . -0.1(4) ?
C242 C243 C244 O244 . . . . 179.1(3) ?
C242 C243 C244 C245 . . . . -2.0(4) ?
O244 C244 C245 O245 . . . . 1.8(4) ?
C243 C244 C245 O245 . . . . -177.1(3) ?
O244 C244 C245 C246 . . . . -178.6(3) ?
C243 C244 C245 C246 . . . . 2.5(4) ?
O245 C245 C246 C241 . . . . 178.7(3) ?
C244 C245 C246 C241 . . . . -0.9(4) ?
C242 C241 C246 C245 . . . . -1.2(4) ?
C24 C241 C246 C245 . . . . 178.9(3) ?
C246 C245 O245 C247 . . . . 6.7(4) ?
C244 C245 O245 C247 . . . . -173.7(2) ?
